data_4071086
loop_
_publ_author_name
'P\'erez, Sonia'
'L\'opez, Concepci\'on'
'Bosque, Ramon'
'Solans, Xavier'
'Font-Bard\'ia, Merc\`e'
'Roig, Anna'
'Molins, Elies'
'van Leeuwen, Piet W. N. M.'
'van Strijdonck, Gino P. F.'
'Freixa, Zoraida'

_publ_section_title
;
 Chelate-Size Effects on the Structures, Chemical Behavior, Properties,
 and Catalytic Activity of the New Palladium(II)&#x2212;Allyl Complexes
 [Pd(\h3-1-R1-C3H4){FcCH&#xE5FB;N-CH2-(CH2)n-NMe2}][PF6] {Fc =
 (\h5-C5H5)Fe(\h5-C5H4),n= 2 or 1, and R1= H or Ph}
;
_journal_issue 17
_journal_name_full Organometallics
_journal_page_first 4288
_journal_paper_doi 10.1021/om7012452
_journal_volume 27
_journal_year 2008
_chemical_formula_moiety 'C18 H24 Fe N2 Pd, F6 P'
_chemical_formula_sum 'C18 H24 F6 Fe N2 P Pd'
_chemical_formula_weight 575.61
_chemical_name_systematic
;
 ?
;
_space_group_IT_number 14
_symmetry_cell_setting monoclinic
_symmetry_space_group_name_Hall '-P 2ybc'
_symmetry_space_group_name_H-M 'P 1 21/c 1'
_atom_sites_solution_hydrogens geom
_atom_sites_solution_primary direct
_atom_sites_solution_secondary difmap
_audit_creation_method SHELXL-97
_cell_angle_alpha 90.00
_cell_angle_beta 92.7010(10)
_cell_angle_gamma 90.00
_cell_formula_units_Z 8
_cell_length_a 16.1880(10)
_cell_length_b 12.5800(10)
_cell_length_c 21.0910(10)
_cell_measurement_reflns_used 10542
_cell_measurement_temperature 293(2)
_cell_measurement_theta_max 31
_cell_measurement_theta_min 3
_cell_volume 4290.3(5)
_computing_cell_refinement AUTOMAR
_computing_data_collection MARXDS
_computing_data_reduction MARSCALE
_computing_molecular_graphics 'ORTEP (Brueggermann and Smith, 1990)'
_computing_publication_material 'PLATON (Spek, 1990)'
_computing_structure_refinement 'SHELXL-97 (Sheldrick, 1997)'
_computing_structure_solution 'SHELXS-97 (Sheldrick, 1997)'
_diffrn_ambient_temperature 293(2)
_diffrn_measured_fraction_theta_full 0.683
_diffrn_measured_fraction_theta_max 0.442
_diffrn_measurement_device_type 'MAR345 with image plate detector'
_diffrn_measurement_method 'phi scan'
_diffrn_radiation_monochromator graphite
_diffrn_radiation_source 'fine-focus sealed tube'
_diffrn_radiation_type MoK\a
_diffrn_radiation_wavelength 0.71069
_diffrn_reflns_av_R_equivalents 0.0285
_diffrn_reflns_av_sigmaI/netI 0.0246
_diffrn_reflns_limit_h_max 14
_diffrn_reflns_limit_h_min 0
_diffrn_reflns_limit_k_max 16
_diffrn_reflns_limit_k_min 0
_diffrn_reflns_limit_l_max 23
_diffrn_reflns_limit_l_min -24
_diffrn_reflns_number 6317
_diffrn_reflns_theta_full 25.00
_diffrn_reflns_theta_max 31.52
_diffrn_reflns_theta_min 1.26
_exptl_absorpt_coefficient_mu 1.647
_exptl_absorpt_correction_T_max 0.85
_exptl_absorpt_correction_T_min 0.82
_exptl_absorpt_correction_type empirical
_exptl_absorpt_process_details SADABS
_exptl_crystal_colour red
_exptl_crystal_density_diffrn 1.782
_exptl_crystal_density_method 'not measured'
_exptl_crystal_description prism
_exptl_crystal_F_000 2296
_exptl_crystal_size_max 0.2
_exptl_crystal_size_mid 0.1
_exptl_crystal_size_min 0.1
_refine_diff_density_max 0.711
_refine_diff_density_min -0.483
_refine_diff_density_rms 0.078
_refine_ls_extinction_method none
_refine_ls_goodness_of_fit_ref 1.116
_refine_ls_hydrogen_treatment constr
_refine_ls_matrix_type full
_refine_ls_number_parameters 517
_refine_ls_number_reflns 6317
_refine_ls_number_restraints 37
_refine_ls_restrained_S_all 17.267
_refine_ls_R_factor_all 0.0514
_refine_ls_R_factor_gt 0.0410
_refine_ls_shift/su_max 0.000
_refine_ls_shift/su_mean 0.000
_refine_ls_structure_factor_coef Fsqd
_refine_ls_weighting_details 'calc w=1/[\s^2^(Fo^2^)+(0.0876P)^2^+0.0000P] where P=(Fo^2^+2Fc^2^)/3'
_refine_ls_weighting_scheme calc
_refine_ls_wR_factor_gt 0.1264
_refine_ls_wR_factor_ref 0.1299
_reflns_number_gt 4731
_reflns_number_total 6317
_reflns_threshold_expression >2sigma(I)
_cod_data_source_file om7012452_si_002.cif
_cod_data_source_block chhm33a
_cod_original_sg_symbol_H-M P21/c
_cod_database_code 4071086

loop_
_symmetry_equiv_pos_as_xyz
'x, y, z'
'-x, y+1/2, -z+1/2'
'-x, -y, -z'
'x, -y-1/2, z-1/2'

loop_
_atom_site_label
_atom_site_type_symbol
_atom_site_fract_x
_atom_site_fract_y
_atom_site_fract_z
_atom_site_U_iso_or_equiv
_atom_site_adp_type
_atom_site_occupancy
_atom_site_symmetry_multiplicity
_atom_site_calc_flag
_atom_site_refinement_flags
_atom_site_disorder_assembly
_atom_site_disorder_group
Pd1B Pd 0.0870(4) 0.2234(4) 0.1051(3) 0.052(2) Uani 1 1 d . . .
Fe1B Fe 0.1915(6) 0.5192(6) -0.0909(4) 0.046(3) Uani 1 1 d . . .
N1B N 0.154(4) 0.320(4) 0.047(3) 0.048(14) Uani 1 1 d . . .
N2B N 0.157(5) 0.308(5) 0.176(3) 0.066(18) Uani 1 1 d . . .
C1B C 0.169(7) 0.647(7) -0.035(5) 0.09(3) Uani 1 1 d . . .
H1B H 0.1932 0.6625 0.0044 0.105 Uiso 1 1 calc R . .
C2B C 0.199(7) 0.677(7) -0.095(5) 0.09(3) Uani 1 1 d . . .
H2B H 0.2465 0.7160 -0.1013 0.109 Uiso 1 1 calc R . .
C3B C 0.142(7) 0.638(7) -0.142(5) 0.08(3) Uani 1 1 d . . .
H3B H 0.1464 0.6469 -0.1859 0.096 Uiso 1 1 calc R . .
C4B C 0.079(7) 0.584(8) -0.113(6) 0.10(3) Uani 1 1 d . . .
H4B H 0.0349 0.5494 -0.1335 0.116 Uiso 1 1 calc R . .
C5B C 0.095(6) 0.590(6) -0.047(5) 0.07(2) Uani 1 1 d . . .
H5B H 0.0627 0.5609 -0.0164 0.090 Uiso 1 1 calc R . .
C6B C 0.187(5) 0.368(5) -0.124(3) 0.054(19) Uani 1 1 d . . .
H6B H 0.1412 0.3339 -0.1435 0.065 Uiso 1 1 calc R . .
C7B C 0.247(5) 0.425(5) -0.155(4) 0.06(2) Uani 1 1 d . . .
H7B H 0.2482 0.4361 -0.1983 0.078 Uiso 1 1 calc R . .
C8B C 0.305(6) 0.463(6) -0.108(4) 0.07(2) Uani 1 1 d . . .
H8B H 0.3513 0.5034 -0.1161 0.087 Uiso 1 1 calc R . .
C9B C 0.282(5) 0.429(5) -0.049(4) 0.06(2) Uani 1 1 d . . .
H9B H 0.3106 0.4429 -0.0103 0.071 Uiso 1 1 calc R . .
C10B C 0.207(4) 0.370(4) -0.057(3) 0.046(17) Uani 1 1 d . . .
C11B C 0.152(4) 0.318(4) -0.014(3) 0.045(16) Uani 1 1 d . . .
H11B H 0.1099 0.2778 -0.0332 0.054 Uiso 1 1 calc R . .
C12B C 0.211(6) 0.387(6) 0.083(4) 0.07(2) Uani 1 1 d . . .
H12A H 0.2176 0.4546 0.0615 0.085 Uiso 1 1 calc R . .
H12B H 0.2651 0.3532 0.0870 0.085 Uiso 1 1 calc R . .
C13B C 0.180(7) 0.406(7) 0.147(5) 0.09(3) Uani 1 1 d . . .
H13A H 0.2229 0.4406 0.1730 0.110 Uiso 1 1 calc R . .
H13B H 0.1328 0.4525 0.1431 0.110 Uiso 1 1 calc R . .
C14B C 0.226(8) 0.245(10) 0.195(6) 0.12(4) Uani 1 1 d . . .
H14A H 0.2569 0.2280 0.1591 0.179 Uiso 1 1 calc R . .
H14B H 0.2071 0.1807 0.2145 0.179 Uiso 1 1 calc R . .
H14C H 0.2602 0.2838 0.2256 0.179 Uiso 1 1 calc R . .
C15B C 0.112(10) 0.335(14) 0.231(7) 0.15(6) Uani 1 1 d . . .
H15A H 0.0658 0.3799 0.2175 0.229 Uiso 1 1 calc R . .
H15B H 0.1471 0.3725 0.2607 0.229 Uiso 1 1 calc R . .
H15C H 0.0914 0.2717 0.2497 0.229 Uiso 1 1 calc R . .
C16B C 0.010(6) 0.134(6) 0.047(5) 0.08(3) Uani 1 1 d . . .
H16A H -0.0454 0.1617 0.0389 0.096 Uiso 1 1 calc R . .
H16B H 0.0341 0.1066 0.0087 0.096 Uiso 1 1 calc R . .
C17B C 0.024(7) 0.077(8) 0.100(6) 0.09(3) Uani 1 1 d . . .
C18B C 0.009(7) 0.124(7) 0.158(5) 0.09(3) Uani 1 1 d . . .
H18A H 0.0342 0.0898 0.1951 0.104 Uiso 1 1 calc R . .
H18B H -0.0466 0.1489 0.1632 0.104 Uiso 1 1 calc R . .
Pd1A Pd 0.5966(4) 0.1496(4) -0.1697(3) 0.051(2) Uani 1 1 d . . .
Fe1A Fe 0.2873(7) 0.0083(7) -0.0574(5) 0.052(3) Uani 1 1 d . . .
N1A N 0.478(4) 0.141(4) -0.139(3) 0.057(17) Uani 1 1 d . . .
N2A N 0.581(4) 0.314(4) -0.149(3) 0.056(16) Uani 1 1 d . . .
C1A C 0.247(7) -0.077(7) 0.018(4) 0.08(3) Uani 1 1 d . . .
H1A H 0.2059 -0.1282 0.0162 0.101 Uiso 1 1 calc R . .
C2A C 0.236(7) 0.032(8) 0.030(5) 0.09(3) Uani 1 1 d . . .
H2A H 0.1865 0.0639 0.0389 0.103 Uiso 1 1 calc R . .
C3A C 0.311(9) 0.082(10) 0.028(5) 0.11(4) Uani 1 1 d . . .
H3A H 0.3203 0.1548 0.0330 0.126 Uiso 1 1 calc R . .
C4A C 0.370(8) 0.006(11) 0.015(5) 0.10(4) Uani 1 1 d . . .
H4A H 0.4266 0.0189 0.0122 0.126 Uiso 1 1 calc R . .
C5A C 0.332(9) -0.093(9) 0.009(5) 0.10(4) Uani 1 1 d . . .
H5A H 0.3572 -0.1575 0.0002 0.124 Uiso 1 1 calc R . .
C6A C 0.304(5) -0.054(6) -0.145(4) 0.06(2) Uani 1 1 d . . .
H6A H 0.3304 -0.1173 -0.1546 0.076 Uiso 1 1 calc R . .
C7A C 0.217(6) -0.041(7) -0.135(4) 0.07(2) Uani 1 1 d . . .
H7A H 0.1772 -0.0940 -0.1368 0.090 Uiso 1 1 calc R . .
C8A C 0.203(6) 0.067(6) -0.122(4) 0.07(2) Uani 1 1 d . . .
H8A H 0.1524 0.0975 -0.1144 0.079 Uiso 1 1 calc R . .
C9A C 0.279(5) 0.122(6) -0.124(4) 0.06(2) Uani 1 1 d . . .
H9A H 0.2868 0.1940 -0.1166 0.070 Uiso 1 1 calc R . .
C10A C 0.341(5) 0.047(5) -0.138(3) 0.055(19) Uani 1 1 d . . .
C11A C 0.431(5) 0.057(5) -0.144(3) 0.06(2) Uani 1 1 d . . .
H11A H 0.4583 -0.0058 -0.1522 0.070 Uiso 1 1 calc R . .
C12A C 0.445(7) 0.243(7) -0.122(5) 0.09(3) Uani 1 1 d . . .
H12C H 0.4079 0.2355 -0.0872 0.107 Uiso 1 1 calc R . .
H12D H 0.4142 0.2745 -0.1577 0.107 Uiso 1 1 calc R . .
C13A C 0.518(8) 0.314(8) -0.101(6) 0.11(4) Uani 1 1 d . . .
H13C H 0.4984 0.3864 -0.0955 0.136 Uiso 1 1 calc R . .
H13D H 0.5418 0.2895 -0.0610 0.136 Uiso 1 1 calc R . .
C14A C 0.552(9) 0.371(9) -0.203(6) 0.13(5) Uani 1 1 d . . .
H14D H 0.5030 0.3365 -0.2210 0.195 Uiso 1 1 calc R . .
H14E H 0.5933 0.3729 -0.2338 0.195 Uiso 1 1 calc R . .
H14F H 0.5380 0.4421 -0.1908 0.195 Uiso 1 1 calc R . .
C15A C 0.652(8) 0.367(8) -0.119(6) 0.12(5) Uani 1 1 d . . .
H15D H 0.6712 0.3270 -0.0822 0.184 Uiso 1 1 calc R . .
H15E H 0.6367 0.4369 -0.1063 0.184 Uiso 1 1 calc R . .
H15F H 0.6957 0.3710 -0.1482 0.184 Uiso 1 1 calc R . .
C16A C 0.625(6) -0.003(6) -0.199(5) 0.08(3) Uani 1 1 d . . .
H16C H 0.6149 -0.0600 -0.1693 0.091 Uiso 1 1 calc R . .
H16D H 0.6094 -0.0209 -0.2426 0.091 Uiso 1 1 calc R . .
C17A C 0.698(6) 0.051(7) -0.189(5) 0.08(3) Uani 1 1 d . . .
C18A C 0.704(6) 0.149(7) -0.221(5) 0.08(3) Uani 1 1 d . . .
H18C H 0.6960 0.1467 -0.2673 0.099 Uiso 1 1 calc R . .
H18D H 0.7480 0.1963 -0.2066 0.099 Uiso 1 1 calc R . .
P1 P -0.0682(16) 0.2664(18) -0.1458(11) 0.070(7) Uani 1 1 d . . .
F1 F -0.017(5) 0.340(6) -0.188(4) 0.14(3) Uani 1 1 d . . .
F2 F 0.013(4) 0.204(6) -0.131(4) 0.13(2) Uani 1 1 d . . .
F3 F -0.043(5) 0.349(7) -0.093(4) 0.15(3) Uani 1 1 d . . .
F4 F -0.149(5) 0.330(7) -0.160(5) 0.17(4) Uani 1 1 d . . .
F5 F -0.114(6) 0.192(7) -0.101(5) 0.18(4) Uani 1 1 d . . .
F6 F -0.086(6) 0.190(7) -0.203(4) 0.17(3) Uani 1 1 d . . .
P1A P 0.4959(15) 0.3026(16) 0.1097(11) 0.070(6) Uani 1 1 d D . .
F1A F 0.514(7) 0.373(7) 0.168(3) 0.16(3) Uani 0.50 1 d PD A 1
F2A F 0.478(7) 0.232(7) 0.051(3) 0.16(3) Uani 0.50 1 d PD A 1
F3A F 0.402(2) 0.311(8) 0.119(6) 0.16(3) Uani 0.50 1 d PD A 1
F4A F 0.501(7) 0.203(5) 0.152(4) 0.16(3) Uani 0.50 1 d PD A 1
F5A F 0.491(7) 0.403(5) 0.067(4) 0.16(3) Uani 0.50 1 d PD A 1
F6A F 0.590(2) 0.294(8) 0.100(6) 0.16(3) Uani 0.50 1 d PD A 1
F1A' F 0.566(5) 0.277(9) 0.158(4) 0.17(3) Uani 0.50 1 d PD A 2
F2A' F 0.426(5) 0.312(10) 0.059(4) 0.17(3) Uani 0.50 1 d PD A 2
F3A' F 0.433(5) 0.286(10) 0.161(4) 0.17(3) Uani 0.50 1 d PD A 2
F4A' F 0.489(7) 0.190(4) 0.087(6) 0.17(3) Uani 0.50 1 d PD A 2
F5A' F 0.501(7) 0.420(3) 0.121(6) 0.17(3) Uani 0.50 1 d PD A 2
F6A' F 0.559(5) 0.332(10) 0.060(4) 0.17(3) Uani 0.50 1 d PD A 2

loop_
_atom_site_aniso_label
_atom_site_aniso_U_11
_atom_site_aniso_U_22
_atom_site_aniso_U_33
_atom_site_aniso_U_23
_atom_site_aniso_U_13
_atom_site_aniso_U_12
Pd1B 0.054(6) 0.048(3) 0.053(4) 0.0043(19) 0.007(3) 0.000(2)
Fe1B 0.051(8) 0.041(5) 0.047(6) 0.000(3) 0.007(5) -0.001(4)
N1B 0.05(5) 0.05(3) 0.05(4) 0.00(2) 0.00(3) -0.01(2)
N2B 0.07(6) 0.08(4) 0.05(4) 0.00(3) 0.00(3) 0.00(4)
C1B 0.11(10) 0.06(5) 0.09(8) -0.01(4) 0.00(6) 0.00(5)
C2B 0.10(9) 0.06(5) 0.11(9) 0.01(5) 0.01(7) -0.01(5)
C3B 0.10(9) 0.07(5) 0.07(6) 0.01(4) 0.01(6) 0.02(5)
C4B 0.08(9) 0.09(7) 0.12(10) 0.00(6) -0.01(7) 0.01(5)
C5B 0.07(8) 0.07(5) 0.08(7) 0.00(4) 0.02(5) 0.01(4)
C6B 0.06(6) 0.05(3) 0.06(5) 0.00(3) 0.01(4) 0.00(3)
C7B 0.08(7) 0.06(4) 0.06(5) 0.00(3) 0.02(4) 0.01(4)
C8B 0.07(7) 0.06(5) 0.08(7) 0.01(4) 0.02(5) 0.00(4)
C9B 0.06(6) 0.06(4) 0.06(5) 0.00(3) 0.00(4) 0.00(3)
C10B 0.05(5) 0.04(3) 0.05(5) 0.00(2) 0.00(3) 0.00(3)
C11B 0.04(5) 0.04(3) 0.05(5) 0.00(2) 0.00(3) 0.00(3)
C12B 0.08(7) 0.07(5) 0.06(6) 0.00(3) 0.00(4) -0.01(4)
C13B 0.10(9) 0.09(6) 0.08(7) 0.00(5) -0.01(6) -0.02(5)
C14B 0.12(11) 0.14(9) 0.10(9) 0.01(7) -0.01(8) 0.01(8)
C15B 0.15(15) 0.20(14) 0.11(11) -0.03(10) 0.01(10) -0.01(11)
C16B 0.09(8) 0.06(5) 0.09(7) -0.01(4) 0.00(5) -0.02(4)
C17B 0.10(9) 0.08(6) 0.10(9) 0.01(5) 0.02(6) -0.02(5)
C18B 0.09(9) 0.09(6) 0.08(7) 0.02(5) 0.02(6) -0.02(5)
Pd1A 0.051(5) 0.051(3) 0.053(4) -0.0014(19) 0.006(3) 0.000(2)
Fe1A 0.049(9) 0.050(5) 0.057(7) 0.001(4) 0.005(5) 0.000(4)
N1A 0.05(5) 0.05(3) 0.07(4) 0.00(2) 0.01(3) 0.00(3)
N2A 0.05(5) 0.05(3) 0.06(4) 0.00(3) 0.00(3) 0.00(3)
C1A 0.10(9) 0.08(6) 0.08(7) 0.01(4) 0.01(6) -0.01(5)
C2A 0.08(9) 0.10(7) 0.08(7) 0.00(5) 0.01(5) 0.00(6)
C3A 0.12(12) 0.11(8) 0.09(8) -0.01(6) -0.01(7) -0.02(8)
C4A 0.07(9) 0.15(11) 0.09(8) 0.02(7) -0.01(6) 0.00(8)
C5A 0.14(12) 0.09(7) 0.07(7) 0.01(5) 0.00(7) 0.04(7)
C6A 0.07(7) 0.06(4) 0.06(5) 0.00(3) 0.00(4) -0.01(4)
C7A 0.06(8) 0.08(5) 0.08(6) 0.00(4) 0.00(5) 0.00(4)
C8A 0.06(7) 0.07(5) 0.07(6) 0.01(3) 0.00(4) 0.00(4)
C9A 0.05(6) 0.05(4) 0.07(5) 0.00(3) 0.00(4) 0.01(3)
C10A 0.06(7) 0.05(4) 0.06(5) 0.00(3) 0.01(4) 0.00(3)
C11A 0.06(7) 0.05(4) 0.06(5) 0.00(3) 0.01(4) 0.00(3)
C12A 0.09(9) 0.06(5) 0.11(8) -0.01(4) 0.02(6) 0.00(5)
C13A 0.13(12) 0.08(6) 0.13(10) -0.01(6) 0.01(9) 0.00(6)
C14A 0.19(15) 0.09(8) 0.10(10) 0.01(6) 0.00(9) 0.01(8)
C15A 0.12(11) 0.09(7) 0.16(13) -0.02(7) -0.02(9) 0.00(7)
C16A 0.08(8) 0.07(5) 0.08(6) -0.01(4) 0.01(5) 0.01(4)
C17A 0.07(8) 0.09(6) 0.09(7) -0.01(5) 0.02(5) 0.00(5)
C18A 0.07(8) 0.10(7) 0.08(7) -0.01(5) 0.01(5) 0.00(5)
P1 0.06(2) 0.078(14) 0.066(15) -0.006(10) 0.007(12) -0.004(11)
F1 0.13(7) 0.15(6) 0.14(6) 0.01(5) 0.02(5) -0.01(5)
F2 0.10(6) 0.14(5) 0.15(6) 0.00(5) 0.00(4) 0.01(4)
F3 0.14(7) 0.15(6) 0.16(7) -0.04(5) 0.02(6) -0.02(5)
F4 0.11(7) 0.14(6) 0.26(11) -0.01(6) -0.01(7) 0.02(5)
F5 0.20(9) 0.15(7) 0.19(9) 0.02(6) 0.06(7) -0.02(7)
F6 0.16(8) 0.18(7) 0.16(8) -0.05(6) -0.02(6) 0.00(6)
P1A 0.06(2) 0.060(12) 0.088(18) -0.003(10) -0.002(13) -0.002(10)
F1A 0.20(10) 0.14(6) 0.15(7) 0.00(5) 0.00(6) 0.00(5)
F2A 0.20(10) 0.14(6) 0.15(7) 0.00(5) 0.00(6) 0.00(5)
F3A 0.20(10) 0.14(6) 0.15(7) 0.00(5) 0.00(6) 0.00(5)
F4A 0.20(10) 0.14(6) 0.15(7) 0.00(5) 0.00(6) 0.00(5)
F5A 0.20(10) 0.14(6) 0.15(7) 0.00(5) 0.00(6) 0.00(5)
F6A 0.20(10) 0.14(6) 0.15(7) 0.00(5) 0.00(6) 0.00(5)
F1A' 0.16(7) 0.18(8) 0.18(8) 0.01(6) -0.01(7) 0.00(6)
F2A' 0.16(7) 0.18(8) 0.18(8) 0.01(6) -0.01(7) 0.00(6)
F3A' 0.16(7) 0.18(8) 0.18(8) 0.01(6) -0.01(7) 0.00(6)
F4A' 0.16(7) 0.18(8) 0.18(8) 0.01(6) -0.01(7) 0.00(6)
F5A' 0.16(7) 0.18(8) 0.18(8) 0.01(6) -0.01(7) 0.00(6)
F6A' 0.16(7) 0.18(8) 0.18(8) 0.01(6) -0.01(7) 0.00(6)

loop_
_atom_type_symbol
_atom_type_description
_atom_type_scat_dispersion_real
_atom_type_scat_dispersion_imag
_atom_type_scat_source
C C 0.0033 0.0016 'International Tables Vol C Tables 4.2.6.8 and 6.1.1.4'
H H 0.0000 0.0000 'International Tables Vol C Tables 4.2.6.8 and 6.1.1.4'
N N 0.0061 0.0033 'International Tables Vol C Tables 4.2.6.8 and 6.1.1.4'
F F 0.0171 0.0103 'International Tables Vol C Tables 4.2.6.8 and 6.1.1.4'
P P 0.1023 0.0942 'International Tables Vol C Tables 4.2.6.8 and 6.1.1.4'
Fe Fe 0.3463 0.8444 'International Tables Vol C Tables 4.2.6.8 and 6.1.1.4'
Pd Pd -0.9988 1.0072 'International Tables Vol C Tables 4.2.6.8 and 6.1.1.4'

loop_
_geom_angle_atom_site_label_1
_geom_angle_atom_site_label_2
_geom_angle_atom_site_label_3
_geom_angle
C16B Pd1B N1B 106(3)
C16B Pd1B C17B 38(4)
N1B Pd1B C17B 139(4)
C16B Pd1B N2B 172(3)
N1B Pd1B N2B 81(2)
C17B Pd1B N2B 136(4)
C16B Pd1B C18B 68(4)
N1B Pd1B C18B 174(3)
C17B Pd1B C18B 38(4)
N2B Pd1B C18B 104(3)
C3B Fe1B C2B 42(4)
C3B Fe1B C10B 158(4)
C2B Fe1B C10B 159(4)
C3B Fe1B C8B 121(4)
C2B Fe1B C8B 107(4)
C10B Fe1B C8B 69(3)
C3B Fe1B C4B 41(4)
C2B Fe1B C4B 69(4)
C10B Fe1B C4B 123(4)
C8B Fe1B C4B 156(4)
C3B Fe1B C9B 157(4)
C2B Fe1B C9B 122(4)
C10B Fe1B C9B 41(3)
C8B Fe1B C9B 40(3)
C4B Fe1B C9B 162(4)
C3B Fe1B C6B 121(4)
C2B Fe1B C6B 157(4)
C10B Fe1B C6B 41(3)
C8B Fe1B C6B 68(3)
C4B Fe1B C6B 106(4)
C9B Fe1B C6B 69(3)
C3B Fe1B C7B 105(4)
C2B Fe1B C7B 122(4)
C10B Fe1B C7B 69(3)
C8B Fe1B C7B 41(3)
C4B Fe1B C7B 120(4)
C9B Fe1B C7B 68(3)
C6B Fe1B C7B 40(3)
C3B Fe1B C1B 69(4)
C2B Fe1B C1B 41(4)
C10B Fe1B C1B 124(4)
C8B Fe1B C1B 125(4)
C4B Fe1B C1B 68(4)
C9B Fe1B C1B 110(4)
C6B Fe1B C1B 159(4)
C7B Fe1B C1B 160(4)
C3B Fe1B C5B 68(4)
C2B Fe1B C5B 68(4)
C10B Fe1B C5B 109(3)
C8B Fe1B C5B 162(4)
C4B Fe1B C5B 40(4)
C9B Fe1B C5B 126(4)
C6B Fe1B C5B 123(3)
C7B Fe1B C5B 157(4)
C1B Fe1B C5B 40(4)
C11B N1B C12B 122(6)
C11B N1B Pd1B 126(4)
C12B N1B Pd1B 111(4)
C14B N2B C15B 110(10)
C14B N2B C13B 113(9)
C15B N2B C13B 107(10)
C14B N2B Pd1B 108(7)
C15B N2B Pd1B 114(8)
C13B N2B Pd1B 105(5)
C5B C1B C2B 108(9)
C5B C1B Fe1B 71(5)
C2B C1B Fe1B 68(5)
C5B C1B H1B 126.2
C2B C1B H1B 126.2
Fe1B C1B H1B 127.0
C3B C2B C1B 107(9)
C3B C2B Fe1B 69(5)
C1B C2B Fe1B 71(5)
C3B C2B H2B 126.3
C1B C2B H2B 126.3
Fe1B C2B H2B 125.2
C4B C3B C2B 108(9)
C4B C3B Fe1B 71(6)
C2B C3B Fe1B 69(5)
C4B C3B H3B 125.8
C2B C3B H3B 125.8
Fe1B C3B H3B 125.6
C3B C4B C5B 108(9)
C3B C4B Fe1B 69(6)
C5B C4B Fe1B 71(6)
C3B C4B H4B 126.0
C5B C4B H4B 126.0
Fe1B C4B H4B 126.1
C1B C5B C4B 109(9)
C1B C5B Fe1B 69(5)
C4B C5B Fe1B 69(6)
C1B C5B H5B 125.7
C4B C5B H5B 125.7
Fe1B C5B H5B 127.7
C7B C6B C10B 108(7)
C7B C6B Fe1B 70(4)
C10B C6B Fe1B 69(3)
C7B C6B H6B 125.9
C10B C6B H6B 125.9
Fe1B C6B H6B 126.8
C6B C7B C8B 108(7)
C6B C7B Fe1B 70(4)
C8B C7B Fe1B 69(5)
C6B C7B H7B 126.1
C8B C7B H7B 126.1
Fe1B C7B H7B 126.7
C9B C8B C7B 109(8)
C9B C8B Fe1B 70(5)
C7B C8B Fe1B 70(5)
C9B C8B H8B 125.4
C7B C8B H8B 125.4
Fe1B C8B H8B 125.9
C8B C9B C10B 108(7)
C8B C9B Fe1B 70(5)
C10B C9B Fe1B 69(4)
C8B C9B H9B 126.1
C10B C9B H9B 126.1
Fe1B C9B H9B 126.8
C9B C10B C6B 107(6)
C9B C10B C11B 134(7)
C6B C10B C11B 119(6)
C9B C10B Fe1B 70(4)
C6B C10B Fe1B 70(3)
C11B C10B Fe1B 125(5)
N1B C11B C10B 129(6)
N1B C11B H11B 115.5
C10B C11B H11B 115.5
N1B C12B C13B 110(7)
N1B C12B H12A 109.7
C13B C12B H12A 109.7
N1B C12B H12B 109.7
C13B C12B H12B 109.7
H12A C12B H12B 108.2
N2B C13B C12B 111(7)
N2B C13B H13A 109.3
C12B C13B H13A 109.3
N2B C13B H13B 109.3
C12B C13B H13B 109.3
H13A C13B H13B 108.0
N2B C14B H14A 109.5
N2B C14B H14B 109.5
H14A C14B H14B 109.5
N2B C14B H14C 109.5
H14A C14B H14C 109.5
H14B C14B H14C 109.5
N2B C15B H15A 109.5
N2B C15B H15B 109.5
H15A C15B H15B 109.5
N2B C15B H15C 109.5
H15A C15B H15C 109.5
H15B C15B H15C 109.5
C17B C16B Pd1B 74(6)
C17B C16B H16A 116.2
Pd1B C16B H16A 116.2
C17B C16B H16B 116.2
Pd1B C16B H16B 116.2
H16A C16B H16B 113.2
C16B C17B C18B 119(10)
C16B C17B Pd1B 68(5)
C18B C17B Pd1B 72(6)
C17B C18B Pd1B 70(6)
C17B C18B H18A 116.6
Pd1B C18B H18A 116.6
C17B C18B H18B 116.6
Pd1B C18B H18B 116.6
H18A C18B H18B 113.6
N1A Pd1A C16A 106(3)
N1A Pd1A C18A 167(3)
C16A Pd1A C18A 69(4)
N1A Pd1A C17A 141(3)
C16A Pd1A C17A 38(3)
C18A Pd1A C17A 39(3)
N1A Pd1A N2A 82(2)
C16A Pd1A N2A 171(3)
C18A Pd1A N2A 103(3)
C17A Pd1A N2A 135(3)
C4A Fe1A C9A 125(4)
C4A Fe1A C5A 41(4)
C9A Fe1A C5A 163(5)
C4A Fe1A C10A 111(4)
C9A Fe1A C10A 41(3)
C5A Fe1A C10A 126(4)
C4A Fe1A C8A 159(5)
C9A Fe1A C8A 41(3)
C5A Fe1A C8A 156(5)
C10A Fe1A C8A 69(3)
C4A Fe1A C6A 126(5)
C9A Fe1A C6A 69(3)
C5A Fe1A C6A 109(4)
C10A Fe1A C6A 41(3)
C8A Fe1A C6A 69(3)
C4A Fe1A C3A 40(5)
C9A Fe1A C3A 107(4)
C5A Fe1A C3A 68(5)
C10A Fe1A C3A 124(4)
C8A Fe1A C3A 121(4)
C6A Fe1A C3A 161(5)
C4A Fe1A C7A 161(5)
C9A Fe1A C7A 69(3)
C5A Fe1A C7A 122(4)
C10A Fe1A C7A 69(4)
C8A Fe1A C7A 40(3)
C6A Fe1A C7A 41(3)
C3A Fe1A C7A 156(5)
C4A Fe1A C1A 68(4)
C9A Fe1A C1A 155(4)
C5A Fe1A C1A 41(4)
C10A Fe1A C1A 162(3)
C8A Fe1A C1A 119(4)
C6A Fe1A C1A 124(3)
C3A Fe1A C1A 67(4)
C7A Fe1A C1A 106(4)
C4A Fe1A C2A 66(5)
C9A Fe1A C2A 120(3)
C5A Fe1A C2A 67(4)
C10A Fe1A C2A 158(3)
C8A Fe1A C2A 106(4)
C6A Fe1A C2A 159(4)
C3A Fe1A C2A 39(4)
C7A Fe1A C2A 122(4)
C1A Fe1A C2A 40(4)
C11A N1A C12A 121(7)
C11A N1A Pd1A 125(5)
C12A N1A Pd1A 113(5)
C14A N2A C15A 111(8)
C14A N2A C13A 109(9)
C15A N2A C13A 105(8)
C14A N2A Pd1A 112(6)
C15A N2A Pd1A 116(6)
C13A N2A Pd1A 104(5)
C2A C1A C5A 107(9)
C2A C1A Fe1A 72(5)
C5A C1A Fe1A 68(5)
C2A C1A H1A 126.3
C5A C1A H1A 126.3
Fe1A C1A H1A 125.8
C3A C2A C1A 109(10)
C3A C2A Fe1A 69(6)
C1A C2A Fe1A 69(5)
C3A C2A H2A 125.4
C1A C2A H2A 125.4
Fe1A C2A H2A 128.2
C2A C3A C4A 108(10)
C2A C3A Fe1A 72(6)
C4A C3A Fe1A 68(7)
C2A C3A H3A 126.2
C4A C3A H3A 126.2
Fe1A C3A H3A 125.2
C3A C4A C5A 109(10)
C3A C4A Fe1A 72(7)
C5A C4A Fe1A 70(6)
C3A C4A H4A 125.5
C5A C4A H4A 125.5
Fe1A C4A H4A 124.5
C4A C5A C1A 107(9)
C4A C5A Fe1A 69(6)
C1A C5A Fe1A 71(5)
C4A C5A H5A 126.7
C1A C5A H5A 126.7
Fe1A C5A H5A 124.4
C10A C6A C7A 107(7)
C10A C6A Fe1A 69(4)
C7A C6A Fe1A 70(5)
C10A C6A H6A 126.4
C7A C6A H6A 126.4
Fe1A C6A H6A 127.0
C8A C7A C6A 108(8)
C8A C7A Fe1A 69(5)
C6A C7A Fe1A 69(5)
C8A C7A H7A 126.1
C6A C7A H7A 126.1
Fe1A C7A H7A 127.3
C7A C8A C9A 109(8)
C7A C8A Fe1A 71(5)
C9A C8A Fe1A 69(4)
C7A C8A H8A 125.6
C9A C8A H8A 125.6
Fe1A C8A H8A 126.7
C8A C9A C10A 108(7)
C8A C9A Fe1A 71(4)
C10A C9A Fe1A 70(4)
C8A C9A H9A 126.0
C10A C9A H9A 126.0
Fe1A C9A H9A 125.3
C6A C10A C9A 108(7)
C6A C10A C11A 119(7)
C9A C10A C11A 132(6)
C6A C10A Fe1A 71(4)
C9A C10A Fe1A 69(4)
C11A C10A Fe1A 124(5)
N1A C11A C10A 130(6)
N1A C11A H11A 115.0
C10A C11A H11A 115.0
N1A C12A C13A 107(8)
N1A C12A H12C 110.2
C13A C12A H12C 110.2
N1A C12A H12D 110.2
C13A C12A H12D 110.2
H12C C12A H12D 108.5
N2A C13A C12A 111(9)
N2A C13A H13C 109.4
C12A C13A H13C 109.4
N2A C13A H13D 109.4
C12A C13A H13D 109.4
H13C C13A H13D 108.0
N2A C14A H14D 109.5
N2A C14A H14E 109.5
H14D C14A H14E 109.5
N2A C14A H14F 109.5
H14D C14A H14F 109.5
H14E C14A H14F 109.5
N2A C15A H15D 109.5
N2A C15A H15E 109.5
H15D C15A H15E 109.5
N2A C15A H15F 109.5
H15D C15A H15F 109.5
H15E C15A H15F 109.5
C17A C16A Pd1A 73(5)
C17A C16A H16C 116.3
Pd1A C16A H16C 116.3
C17A C16A H16D 116.3
Pd1A C16A H16D 116.3
H16C C16A H16D 113.3
C16A C17A C18A 116(9)
C16A C17A Pd1A 69(5)
C18A C17A Pd1A 69(5)
C17A C18A Pd1A 71(5)
C17A C18A H18C 116.4
Pd1A C18A H18C 116.4
C17A C18A H18D 116.4
Pd1A C18A H18D 116.4
H18C C18A H18D 113.4
F5 P1 F2 90(5)
F5 P1 F4 90(6)
F2 P1 F4 179(5)
F5 P1 F1 176(5)
F2 P1 F1 87(4)
F4 P1 F1 93(5)
F5 P1 F3 95(5)
F2 P1 F3 90(5)
F4 P1 F3 89(5)
F1 P1 F3 84(5)
F5 P1 F6 91(6)
F2 P1 F6 88(4)
F4 P1 F6 93(5)
F1 P1 F6 90(5)
F3 P1 F6 174(5)
F5A' P1A F4A' 171(2)
F5A' P1A F2A' 93.8(12)
F4A' P1A F2A' 79(2)
F5A' P1A F1A' 93.7(12)
F4A' P1A F1A' 93.4(12)
F2A' P1A F1A' 172(2)
F5A' P1A F3A' 93.0(12)
F4A' P1A F3A' 93.1(12)
F2A' P1A F3A' 90.2(10)
F1A' P1A F3A' 90.2(10)
F5A' P1A F6A' 81(2)
F4A' P1A F6A' 93.1(12)
F2A' P1A F6A' 90.2(9)
F1A' P1A F6A' 90.2(10)
F3A' P1A F6A' 173.7(19)
F5A' P1A F1A 45(4)
F4A' P1A F1A 144(4)
F2A' P1A F1A 128(5)
F1A' P1A F1A 59(5)
F3A' P1A F1A 68(6)
F6A' P1A F1A 107(6)
F5A' P1A F2A 135(4)
F4A' P1A F2A 36(4)
F2A' P1A F2A 52(5)
F1A' P1A F2A 122(5)
F3A' P1A F2A 113(6)
F6A' P1A F2A 72(6)
F1A P1A F2A 179.7(12)
F5A' P1A F3A 87(6)
F4A' P1A F3A 93(6)
F2A' P1A F3A 52(5)
F1A' P1A F3A 129(4)
F3A' P1A F3A 39(4)
F6A' P1A F3A 139(4)
F1A P1A F3A 90.1(9)
F2A P1A F3A 90.0(9)
F5A' P1A F6A 93(6)
F4A' P1A F6A 87(6)
F2A' P1A F6A 128(5)
F1A' P1A F6A 51(4)
F3A' P1A F6A 141(4)
F6A' P1A F6A 40(4)
F1A P1A F6A 90.0(9)
F2A P1A F6A 89.9(9)
F3A P1A F6A 179.9(14)
F5A' P1A F4A 135(4)
F4A' P1A F4A 54(4)
F2A' P1A F4A 119(4)
F1A' P1A F4A 55(4)
F3A' P1A F4A 60(5)
F6A' P1A F4A 125(5)
F1A P1A F4A 89.9(9)
F2A P1A F4A 90.4(8)
F3A P1A F4A 90.0(9)
F6A P1A F4A 90.0(9)
F5A' P1A F5A 45(4)
F4A' P1A F5A 126(4)
F2A' P1A F5A 61(4)
F1A' P1A F5A 125(4)
F3A' P1A F5A 120(5)
F6A' P1A F5A 55(5)
F1A P1A F5A 89.9(9)
F2A P1A F5A 89.8(9)
F3A P1A F5A 90.0(9)
F6A P1A F5A 90.0(9)
F4A P1A F5A 179.8(13)

loop_
_geom_bond_atom_site_label_1
_geom_bond_atom_site_label_2
_geom_bond_distance
Pd1B C16B 2.04(8)
Pd1B N1B 2.08(5)
Pd1B C17B 2.11(9)
Pd1B N2B 2.12(7)
Pd1B C18B 2.13(9)
Fe1B C3B 1.99(8)
Fe1B C2B 2.00(9)
Fe1B C10B 2.01(6)
Fe1B C8B 2.02(9)
Fe1B C4B 2.02(11)
Fe1B C9B 2.02(8)
Fe1B C6B 2.03(6)
Fe1B C7B 2.03(7)
Fe1B C1B 2.04(9)
Fe1B C5B 2.05(9)
N1B C11B 1.28(8)
N1B C12B 1.45(9)
N2B C14B 1.40(13)
N2B C15B 1.43(15)
N2B C13B 1.44(11)
C1B C5B 1.40(13)
C1B C2B 1.42(14)
C1B H1B 0.9300
C2B C3B 1.41(14)
C2B H2B 0.9300
C3B C4B 1.39(14)
C3B H3B 0.9300
C4B C5B 1.40(14)
C4B H4B 0.9300
C5B H5B 0.9300
C6B C7B 1.39(10)
C6B C10B 1.43(10)
C6B H6B 0.9300
C7B C8B 1.41(12)
C7B H7B 0.9300
C8B C9B 1.39(11)
C8B H8B 0.9300
C9B C10B 1.43(10)
C9B H9B 0.9300
C10B C11B 1.46(9)
C11B H11B 0.9300
C12B C13B 1.47(12)
C12B H12A 0.9700
C12B H12B 0.9700
C13B H13A 0.9700
C13B H13B 0.9700
C14B H14A 0.9600
C14B H14B 0.9600
C14B H14C 0.9600
C15B H15A 0.9600
C15B H15B 0.9600
C15B H15C 0.9600
C16B C17B 1.35(13)
C16B H16A 0.9700
C16B H16B 0.9700
C17B C18B 1.37(14)
C18B H18A 0.9700
C18B H18B 0.9700
Pd1A N1A 2.06(6)
Pd1A C16A 2.08(7)
Pd1A C18A 2.09(9)
Pd1A C17A 2.12(9)
Pd1A N2A 2.13(5)
Fe1A C4A 1.99(11)
Fe1A C9A 2.00(7)
Fe1A C5A 2.00(9)
Fe1A C10A 2.01(7)
Fe1A C8A 2.03(8)
Fe1A C6A 2.04(8)
Fe1A C3A 2.04(11)
Fe1A C7A 2.05(9)
Fe1A C1A 2.05(9)
Fe1A C2A 2.08(10)
N1A C11A 1.30(9)
N1A C12A 1.45(10)
N2A C14A 1.41(13)
N2A C15A 1.44(12)
N2A C13A 1.47(13)
C1A C2A 1.40(13)
C1A C5A 1.41(15)
C1A H1A 0.9300
C2A C3A 1.37(15)
C2A H2A 0.9300
C3A C4A 1.39(15)
C3A H3A 0.9300
C4A C5A 1.40(15)
C4A H4A 0.9300
C5A H5A 0.9300
C6A C10A 1.41(10)
C6A C7A 1.44(12)
C6A H6A 0.9300
C7A C8A 1.40(11)
C7A H7A 0.9300
C8A C9A 1.41(11)
C8A H8A 0.9300
C9A C10A 1.42(10)
C9A H9A 0.9300
C10A C11A 1.47(11)
C11A H11A 0.9300
C12A C13A 1.52(14)
C12A H12C 0.9700
C12A H12D 0.9700
C13A H13C 0.9700
C13A H13D 0.9700
C14A H14D 0.9600
C14A H14E 0.9600
C14A H14F 0.9600
C15A H15D 0.9600
C15A H15E 0.9600
C15A H15F 0.9600
C16A C17A 1.37(13)
C16A H16C 0.9700
C16A H16D 0.9700
C17A C18A 1.41(13)
C18A H18C 0.9700
C18A H18D 0.9700
P1 F5 1.54(8)
P1 F2 1.54(7)
P1 F4 1.55(8)
P1 F1 1.56(8)
P1 F3 1.56(8)
P1 F6 1.57(8)
P1A F5A' 1.494(16)
P1A F4A' 1.496(16)
P1A F2A' 1.526(15)
P1A F1A' 1.526(15)
P1A F3A' 1.539(15)
P1A F6A' 1.539(15)
P1A F1A 1.540(13)
P1A F2A 1.542(13)
P1A F3A 1.544(13)
P1A F6A 1.546(13)
P1A F4A 1.546(13)
P1A F5A 1.547(13)
